data_4128623
loop_
_publ_author_name
'Sandmeier, Tobias'
'Goetzke, F. Wieland'
'Krautwald, Simon'
'Carreira, Erick M.'

_publ_section_title
;
 Iridium-Catalyzed Enantioselective Allylic Substitution with Aqueous
 Solutions of Nucleophiles.
;
_journal_issue 31
_journal_name_full 'Journal of the American Chemical Society'
_journal_page_first 12212
_journal_page_last 12218
_journal_paper_doi 10.1021/jacs.9b05830
_journal_volume 141
_journal_year 2019
_chemical_absolute_configuration ad
_chemical_formula_moiety 'C22 H19 Br2 N O2'
_chemical_formula_sum 'C22 H19 Br2 N O2'
_chemical_formula_weight 489.20
_chemical_name_systematic '2-bromo-3-(naphthalen-2-yl)pent-4-en-1-yl (4-bromophenyl)carbamate'
_space_group_crystal_system tetragonal
_space_group_IT_number 76
_space_group_name_Hall 'P 4w'
_space_group_name_H-M_alt 'P 41'
_atom_sites_solution_hydrogens mixed
_atom_sites_solution_primary dual
_audit_creation_date 2018-02-27
_audit_creation_method
;
Olex2 1.2
(compiled 2017.08.10 svn.r3458 for OlexSys, GUI svn.r5381)
;
_cell_angle_alpha 90
_cell_angle_beta 90
_cell_angle_gamma 90
_cell_formula_units_Z 8
_cell_length_a 17.9521(2)
_cell_length_b 17.9521(2)
_cell_length_c 12.3975(3)
_cell_measurement_reflns_used 18813
_cell_measurement_temperature 100.0(1)
_cell_measurement_theta_max 78.6540
_cell_measurement_theta_min 3.4740
_cell_volume 3995.44(12)
_computing_cell_refinement 'CrysAlisPro 1.171.39.31d (Rigaku OD, 2017)'
_computing_data_collection 'CrysAlisPro 1.171.39.31d (Rigaku OD, 2017)'
_computing_data_reduction 'CrysAlisPro 1.171.39.31d (Rigaku OD, 2017)'
_computing_molecular_graphics 'Olex2 (Dolomanov et al., 2009)'
_computing_publication_material 'Olex2 (Dolomanov et al., 2009)'
_computing_structure_refinement 'XL (Sheldrick, 2008)'
_computing_structure_solution 'XT (Sheldrick, 2015)'
_diffrn_ambient_environment N~2~
_diffrn_ambient_temperature 100.0(1)
_diffrn_detector 'CCD plate'
_diffrn_detector_type 'Pilatus 300K'
_diffrn_measured_fraction_theta_full 1.000
_diffrn_measured_fraction_theta_max 1.000
_diffrn_measurement_details
;
List of Runs (angles in degrees, time in seconds):

  # Type    Start    End  Width  t~exp~   \w     \q     \k     \f   Frames
--------------------------------------------------------------------------
  1  \w    -83.00 -37.00   0.50    8.00    --  -49.12 -38.00 120.00   92
  2  \w   -115.00 -79.00   0.50    8.00    --  -49.12 -77.00 -30.00   72
  3  \w   -111.00 -80.00   0.50    8.00    --  -49.12 -77.00  60.00   62
  4  \w   -110.00 -83.00   0.50   18.00    --  -70.00 -77.00  30.00   54
  5  \w   -113.00 -82.00   0.50    8.00    --  -49.12 -77.00 120.00   62
  6  \w   -118.00 -92.00   0.50    8.00    --  -49.12 -38.00 120.00   52
  7  \w   -140.00 -91.00   0.50   18.00    --  -70.00-125.00 150.00   98
  8  \w   -138.00 -92.00   0.50   18.00    --  -70.00-125.00  60.00   92
  9  \w   -114.00 -80.00   0.50    8.00    --  -49.12 -77.00 -60.00   68
 10  \w   -123.00 -39.00   0.50    8.00    --  -49.12 -38.00-150.00  168
 11  \w   -101.00 -47.00   0.50    8.00    --  -49.12-178.00-120.00  108
 12  \w   -135.00-109.00   0.50   18.00    --  -70.00 -77.00 -90.00   52
 13  \w   -136.00 -81.00   0.50   18.00    --  -70.00 -77.00-180.00  110
 14  \w    -94.00 -50.00   0.50    8.00    --  -49.12 122.00-117.00   88
 15  \w    -91.00  -6.00   0.50   18.00    --  -70.00  77.00 120.00  170
 16  \w     38.00  72.00   0.50   18.00    --  110.00 -57.00-180.00   68
 17  \w     94.00 119.00   0.50   18.00    --  110.00 -19.00-180.00   50
 18  \w     94.00 119.00   0.50   18.00    --  110.00 -19.00-120.00   50
 19  \w     94.00 120.00   0.50   18.00    --  110.00 -19.00 -60.00   52
 20  \w     97.00 123.00   0.50   18.00    --  110.00 -19.00   0.00   52
 21  \w    122.00 171.00   0.50   18.00    --  110.00  19.00  30.00   98
 22  \w    146.00 176.00   0.50   18.00    --  110.00  77.00 -60.00   60
 23  \w    153.00 178.00   0.50   18.00    --  110.00  57.00 -90.00   50
 24  \w    146.00 172.00   0.50   18.00    --  110.00  77.00-150.00   52
 25  \w    138.00 176.00   0.50   18.00    --  110.00  77.00-180.00   76
 26  \w     99.00 174.00   0.50   18.00    --  110.00  57.00-120.00  150
 27  \w    105.00 131.00   0.50   18.00    --  110.00  57.00 -90.00   52
 28  \w    100.00 143.00   0.50   18.00    --  110.00  38.00 -90.00   86
 29  \w     90.00 121.00   0.50   18.00    --  110.00  77.00 -60.00   62
 30  \w     94.00 120.00   0.50   18.00    --  110.00  77.00-150.00   52
 31  \w     92.00 120.00   0.50   18.00    --  110.00  77.00-180.00   56
 32  \w     38.00  83.00   0.50   18.00    --  110.00 -57.00 -30.00   90
 33  \w    101.00 134.00   0.50   18.00    --  110.00 -77.00 -60.00   66
 34  \w     95.00 121.00   0.50   18.00    --  110.00 -19.00  30.00   52
 35  \w     95.00 122.00   0.50   18.00    --  110.00 -19.00  60.00   54
 36  \w    100.00 129.00   0.50   18.00    --  110.00 -77.00 150.00   58
 37  \w     62.00 102.00   0.50   18.00    --  110.00 -99.00   0.00   80
 38  \w     59.00  86.00   0.50   18.00    --  110.00 -77.00 -60.00   54
 39  \w     44.00  83.00   0.50   18.00    --  110.00 -57.00 -90.00   78
 40  \w     40.00 110.00   0.50   18.00    --  110.00 -99.00 -60.00  140
 41  \w     57.00  83.00   0.50   18.00    --  110.00 -99.00-180.00   52
 42  \w     41.00 110.00   0.50   18.00    --  110.00 -99.00-150.00  138
 43  \w     39.00  84.00   0.50   18.00    --  110.00 -57.00  90.00   90
 44  \w     41.00 109.00   0.50   18.00    --  110.00 -99.00 120.00  136
 45  \w     57.00 119.00   0.50   18.00    --  110.00-125.00 120.00  124
 46  \w    109.00 163.00   0.50   18.00    --  110.00  77.00 120.00  108
;
_diffrn_measurement_device 'four-circle diffractometer'
_diffrn_measurement_device_type 'XtaLAB Synergy, Dualflex, Pilatus 300K'
_diffrn_measurement_method '\w scans'
_diffrn_orient_matrix_type 'CrysAlisPro convention (1999,Acta A55,543-557)'
_diffrn_orient_matrix_UB_11 0.0796023000
_diffrn_orient_matrix_UB_12 0.0315916000
_diffrn_orient_matrix_UB_13 0.0074071000
_diffrn_orient_matrix_UB_21 0.0308339000
_diffrn_orient_matrix_UB_22 -0.0794040000
_diffrn_orient_matrix_UB_23 0.0151842000
_diffrn_orient_matrix_UB_31 0.0086584000
_diffrn_orient_matrix_UB_32 -0.0079212000
_diffrn_orient_matrix_UB_33 -0.1231140000
_diffrn_radiation_monochromator mirror
_diffrn_radiation_probe x-ray
_diffrn_radiation_type CuK\a
_diffrn_radiation_wavelength 1.54184
_diffrn_reflns_av_R_equivalents 0.0670
_diffrn_reflns_av_unetI/netI 0.0384
_diffrn_reflns_Laue_measured_fraction_full 1.000
_diffrn_reflns_Laue_measured_fraction_max 1.000
_diffrn_reflns_limit_h_max 22
_diffrn_reflns_limit_h_min -22
_diffrn_reflns_limit_k_max 22
_diffrn_reflns_limit_k_min -22
_diffrn_reflns_limit_l_max 12
_diffrn_reflns_limit_l_min -15
_diffrn_reflns_number 52363
_diffrn_reflns_point_group_measured_fraction_full 0.919
_diffrn_reflns_point_group_measured_fraction_max 0.913
_diffrn_reflns_theta_full 67.684
_diffrn_reflns_theta_max 72.089
_diffrn_reflns_theta_min 3.482
_diffrn_source 'micro-focus sealed X-ray tube'
_diffrn_source_type 'PhotonJet (Cu) X-ray Source'
_exptl_absorpt_coefficient_mu 5.280
_exptl_absorpt_correction_T_max 1.000
_exptl_absorpt_correction_T_min 0.579
_exptl_absorpt_correction_type gaussian
_exptl_absorpt_process_details
;
CrysAlisPro 1.171.39.31d (Rigaku Oxford Diffraction, 2017)
Numerical absorption correction based on gaussian integration over
			a multifaceted crystal model
Empirical absorption correction using spherical harmonics,
 implemented in SCALE3 ABSPACK scaling algorithm.
;
_exptl_crystal_colour 'clear colourless'
_exptl_crystal_colour_lustre clear
_exptl_crystal_colour_primary colourless
_exptl_crystal_density_diffrn 1.627
_exptl_crystal_description needle
_exptl_crystal_F_000 1952
_exptl_crystal_size_max 0.158
_exptl_crystal_size_mid 0.013
_exptl_crystal_size_min 0.009
_refine_diff_density_max 2.556
_refine_diff_density_min -1.144
_refine_diff_density_rms 0.138
_refine_ls_abs_structure_details
;
 Flack x determined using 2365 quotients [(I+)-(I-)]/[(I+)+(I-)]
 (Parsons, Flack and Wagner, Acta Cryst. B69 (2013) 249-259).
;
_refine_ls_abs_structure_Flack -0.041(18)
_refine_ls_extinction_method none
_refine_ls_goodness_of_fit_ref 1.072
_refine_ls_hydrogen_treatment mixed
_refine_ls_matrix_type full
_refine_ls_number_parameters 493
_refine_ls_number_reflns 7176
_refine_ls_number_restraints 3
_refine_ls_restrained_S_all 1.072
_refine_ls_R_factor_all 0.0646
_refine_ls_R_factor_gt 0.0569
_refine_ls_shift/su_max 0.001
_refine_ls_shift/su_mean 0.000
_refine_ls_structure_factor_coef Fsqd
_refine_ls_weighting_details 'w=1/[\s^2^(Fo^2^)+(0.1132P)^2^+0.1346P] where P=(Fo^2^+2Fc^2^)/3'
_refine_ls_weighting_scheme calc
_refine_ls_wR_factor_gt 0.1482
_refine_ls_wR_factor_ref 0.1535
_reflns_Friedel_coverage 0.740
_reflns_Friedel_fraction_full 0.829
_reflns_Friedel_fraction_max 0.816
_reflns_number_gt 6325
_reflns_number_total 7176
_reflns_threshold_expression 'I > 2\s(I)'
_cod_data_source_file ja9b05830_si_004.cif
_cod_data_source_block ca260218_1_1
_cod_original_cell_volume 3995.44(13)
_cod_database_code 4128623
_shelx_shelxl_version_number 2014/7
_chemical_oxdiff_formula 'C22 H19 Br2 N O2'
_shelx_space_group_comment
;
The symmetry employed for this shelxl refinement is uniquely defined
by the following loop, which should always be used as a source of
symmetry information in preference to the above space-group names.
They are only intended as comments.
;
_reflns_odcompleteness_completeness 99.97
_reflns_odcompleteness_iscentric 1
_reflns_odcompleteness_theta 66.97
_olex2_refinement_description
;
1. Fixed Uiso
 At 1.2 times of:
  All C(H) groups, All C(H,H) groups, All N(H) groups
2. Restrained distances
 N1B-H1B = N1A-H1A
 0.93 with sigma of 0.02
3.a Ternary CH refined with riding coordinates:
 C9A(H9A), C10A(H10A), C9B(H9B), C10B(H10B)
3.b Secondary CH2 refined with riding coordinates:
 C8A(H8AA,H8AB), C8B(H8BA,H8BB)
3.c Aromatic/amide H refined with riding coordinates:
 C2A(H2A), C3A(H3A), C5A(H5A), C6A(H6A), C11A(H11A), C14A(H14A), C16A(H16A),
 C17A(H17A), C18A(H18A), C19A(H19A), C21A(H21A), C22A(H22A), C2B(H2B), C3B(H3B),
  C5B(H5B), C6B(H6B), C11B(H11B), C14B(H14B), C16B(H16B), C17B(H17B),
 C18B(H18B), C19B(H19B), C21B(H21B), C22B(H22B)
3.d X=CH2 refined with riding coordinates:
 C12A(H12A,H12B), C12B(H12C,H12D)
;
_olex2_date_sample_data_collection 2018-02-26
_olex2_date_sample_submission 2018-02-26
_olex2_submission_original_sample_id ca260218_1_1
_olex2_submission_special_instructions 'No special instructions were received'
_oxdiff_exptl_absorpt_empirical_details
;
Empirical correction (ABSPACK) includes:
- Absorption correction using spherical harmonics
- Frame scaling
- Detector area scaling
;
_oxdiff_exptl_absorpt_empirical_full_max 1.646
_oxdiff_exptl_absorpt_empirical_full_min 0.588

loop_
_space_group_symop_operation_xyz
'x, y, z'
'-x, -y, z+1/2'
'-y, x, z+1/4'
'y, -x, z+3/4'

loop_
_atom_site_label
_atom_site_type_symbol
_atom_site_fract_x
_atom_site_fract_y
_atom_site_fract_z
_atom_site_U_iso_or_equiv
_atom_site_adp_type
_atom_site_occupancy
_atom_site_site_symmetry_order
_atom_site_calc_flag
_atom_site_refinement_flags_posn
Br1A Br 0.90813(7) 1.42323(6) 0.79630(11) 0.0510(3) Uani 1 1 d .
Br2A Br 0.99821(6) 0.90518(6) 0.35208(9) 0.0422(3) Uani 1 1 d .
O1A O 0.8579(3) 1.0504(3) 0.6402(5) 0.0314(14) Uani 1 1 d .
O2A O 0.9074(3) 1.0222(3) 0.4771(5) 0.0287(13) Uani 1 1 d .
N1A N 0.9301(4) 1.1332(4) 0.5440(6) 0.0277(15) Uani 1 1 d D
H1A H 0.967(4) 1.148(6) 0.498(7) 0.033 Uiso 1 1 d DR
C1A C 0.9163(6) 1.3321(5) 0.7193(9) 0.038(2) Uani 1 1 d .
C2A C 0.9578(6) 1.3277(5) 0.6269(9) 0.042(2) Uani 1 1 d .
H2A H 0.9832 1.3693 0.6014 0.050 Uiso 1 1 calc R
C3A C 0.9616(6) 1.2605(5) 0.5714(9) 0.039(2) Uani 1 1 d .
H3A H 0.9908 1.2573 0.5095 0.046 Uiso 1 1 calc R
C4A C 0.9233(5) 1.1991(4) 0.6061(8) 0.0284(18) Uani 1 1 d .
C5A C 0.8816(5) 1.2041(5) 0.7002(8) 0.0316(19) Uani 1 1 d .
H5A H 0.8561 1.1625 0.7253 0.038 Uiso 1 1 calc R
C6A C 0.8779(5) 1.2705(5) 0.7568(9) 0.037(2) Uani 1 1 d .
H6A H 0.8498 1.2736 0.8197 0.044 Uiso 1 1 calc R
C7A C 0.8954(5) 1.0678(5) 0.5628(8) 0.0292(18) Uani 1 1 d .
C8A C 0.8816(6) 0.9476(5) 0.4916(8) 0.034(2) Uani 1 1 d .
H8AA H 0.8295 0.9480 0.5120 0.041 Uiso 1 1 calc R
H8AB H 0.9097 0.9237 0.5487 0.041 Uiso 1 1 calc R
C9A C 0.8914(6) 0.9055(6) 0.3882(8) 0.038(2) Uani 1 1 d .
H9A H 0.8647 0.9321 0.3311 0.046 Uiso 1 1 calc R
C10A C 0.8585(7) 0.8261(5) 0.3969(10) 0.045(3) Uani 1 1 d .
H10A H 0.8053 0.8333 0.4110 0.054 Uiso 1 1 calc R
C11A C 0.8621(10) 0.7782(8) 0.2990(13) 0.077(5) Uani 1 1 d .
H11A H 0.8585 0.7274 0.3132 0.092 Uiso 1 1 calc R
C12A C 0.8691(10) 0.7936(9) 0.2018(12) 0.074(4) Uani 1 1 d .
H12A H 0.8731 0.8430 0.1802 0.089 Uiso 1 1 calc R
H12B H 0.8702 0.7557 0.1507 0.089 Uiso 1 1 calc R
C13A C 0.8880(6) 0.7840(5) 0.4948(9) 0.038(2) Uani 1 1 d .
C14A C 0.9549(6) 0.7484(5) 0.4956(9) 0.039(2) Uani 1 1 d .
H14A H 0.9825 0.7452 0.4323 0.047 Uiso 1 1 calc R
C15A C 0.9838(6) 0.7153(5) 0.5936(9) 0.039(2) Uani 1 1 d .
C16A C 1.0550(7) 0.6819(6) 0.5949(11) 0.048(3) Uani 1 1 d .
H16A H 1.0836 0.6810 0.5323 0.058 Uiso 1 1 calc R
C17A C 1.0816(7) 0.6513(6) 0.6862(11) 0.053(3) Uani 1 1 d .
H17A H 1.1284 0.6290 0.6861 0.064 Uiso 1 1 calc R
C18A C 1.0393(7) 0.6527(6) 0.7818(12) 0.054(3) Uani 1 1 d .
H18A H 1.0581 0.6311 0.8444 0.064 Uiso 1 1 calc R
C19A C 0.9701(7) 0.6860(5) 0.7827(10) 0.046(3) Uani 1 1 d .
H19A H 0.9420 0.6868 0.8457 0.055 Uiso 1 1 calc R
C20A C 0.9416(6) 0.7195(5) 0.6859(9) 0.041(2) Uani 1 1 d .
C21A C 0.8707(6) 0.7545(6) 0.6846(9) 0.042(2) Uani 1 1 d .
H21A H 0.8418 0.7559 0.7468 0.050 Uiso 1 1 calc R
C22A C 0.8455(6) 0.7857(5) 0.5922(9) 0.038(2) Uani 1 1 d .
H22A H 0.7992 0.8090 0.5921 0.046 Uiso 1 1 calc R
Br1B Br 0.53326(6) 0.06885(6) 0.20328(10) 0.0443(3) Uani 1 1 d .
Br2B Br 0.47502(6) 0.59289(5) 0.65509(9) 0.0385(3) Uani 1 1 d .
O1B O 0.3796(3) 0.4092(3) 0.3664(6) 0.0326(14) Uani 1 1 d .
O2B O 0.4230(4) 0.4527(3) 0.5272(5) 0.0300(13) Uani 1 1 d .
N1B N 0.4729(4) 0.3503(4) 0.4608(7) 0.0297(15) Uani 1 1 d D
H1B H 0.509(5) 0.359(6) 0.514(7) 0.036 Uiso 1 1 d DR
C1B C 0.5123(5) 0.1574(5) 0.2840(8) 0.0309(19) Uani 1 1 d .
C2B C 0.5648(5) 0.1829(5) 0.3573(9) 0.037(2) Uani 1 1 d .
H2B H 0.6091 0.1569 0.3676 0.044 Uiso 1 1 calc R
C3B C 0.5507(5) 0.2474(5) 0.4147(9) 0.035(2) Uani 1 1 d .
H3B H 0.5855 0.2651 0.4640 0.042 Uiso 1 1 calc R
C4B C 0.4843(5) 0.2857(4) 0.3985(8) 0.0277(17) Uani 1 1 d .
C5B C 0.4325(5) 0.2593(5) 0.3259(8) 0.036(2) Uani 1 1 d .
H5B H 0.3883 0.2852 0.3149 0.044 Uiso 1 1 calc R
C6B C 0.4467(6) 0.1936(5) 0.2689(8) 0.036(2) Uani 1 1 d .
H6B H 0.4114 0.1749 0.2210 0.043 Uiso 1 1 calc R
C7B C 0.4209(5) 0.4043(5) 0.4433(7) 0.0267(17) Uani 1 1 d .
C8B C 0.3760(5) 0.5163(5) 0.5119(8) 0.0299(18) Uani 1 1 d .
H8BA H 0.3263 0.5004 0.4915 0.036 Uiso 1 1 calc R
H8BB H 0.3957 0.5475 0.4547 0.036 Uiso 1 1 calc R
C9B C 0.3732(5) 0.5599(5) 0.6176(8) 0.0335(19) Uani 1 1 d .
H9B H 0.3557 0.5262 0.6744 0.040 Uiso 1 1 calc R
C10B C 0.3189(5) 0.6269(5) 0.6118(8) 0.034(2) Uani 1 1 d .
H10B H 0.2694 0.6051 0.6008 0.040 Uiso 1 1 calc R
C11B C 0.3141(8) 0.6679(6) 0.7154(10) 0.052(3) Uani 1 1 d .
H11B H 0.3357 0.7150 0.7158 0.063 Uiso 1 1 calc R
C12B C 0.2852(7) 0.6479(7) 0.8016(11) 0.054(3) Uani 1 1 d .
H12C H 0.2626 0.6014 0.8067 0.065 Uiso 1 1 calc R
H12D H 0.2861 0.6794 0.8611 0.065 Uiso 1 1 calc R
C13B C 0.3333(5) 0.6744(5) 0.5127(8) 0.033(2) Uani 1 1 d .
C14B C 0.3855(6) 0.7294(5) 0.5114(8) 0.036(2) Uani 1 1 d .
H14B H 0.4122 0.7395 0.5739 0.043 Uiso 1 1 calc R
C15B C 0.4002(5) 0.7722(6) 0.4164(9) 0.039(2) Uani 1 1 d .
C16B C 0.4541(6) 0.8302(6) 0.4142(11) 0.049(3) Uani 1 1 d .
H16B H 0.4819 0.8406 0.4757 0.058 Uiso 1 1 calc R
C17B C 0.4653(7) 0.8703(7) 0.3235(11) 0.054(3) Uani 1 1 d .
H17B H 0.4991 0.9095 0.3247 0.064 Uiso 1 1 calc R
C18B C 0.4270(6) 0.8542(8) 0.2270(12) 0.060(4) Uani 1 1 d .
H18B H 0.4372 0.8811 0.1645 0.072 Uiso 1 1 calc R
C19B C 0.3758(6) 0.7999(7) 0.2259(9) 0.048(3) Uani 1 1 d .
H19B H 0.3498 0.7900 0.1626 0.058 Uiso 1 1 calc R
C20B C 0.3601(5) 0.7564(5) 0.3212(8) 0.037(2) Uani 1 1 d .
C21B C 0.3059(6) 0.6995(6) 0.3225(9) 0.042(2) Uani 1 1 d .
H21B H 0.2793 0.6884 0.2601 0.050 Uiso 1 1 calc R
C22B C 0.2926(6) 0.6603(5) 0.4156(10) 0.040(2) Uani 1 1 d .
H22B H 0.2560 0.6237 0.4156 0.049 Uiso 1 1 calc R

loop_
_atom_site_aniso_label
_atom_site_aniso_U_11
_atom_site_aniso_U_22
_atom_site_aniso_U_33
_atom_site_aniso_U_23
_atom_site_aniso_U_13
_atom_site_aniso_U_12
Br1A 0.0631(7) 0.0379(5) 0.0521(7) -0.0150(5) -0.0187(6) 0.0082(5)
Br2A 0.0462(6) 0.0483(6) 0.0322(6) -0.0045(5) 0.0013(5) 0.0149(4)
O1A 0.030(3) 0.031(3) 0.034(4) 0.008(3) 0.007(3) 0.003(2)
O2A 0.039(3) 0.026(3) 0.022(3) 0.002(2) 0.009(2) 0.007(2)
N1A 0.034(4) 0.028(3) 0.021(4) 0.001(3) 0.006(3) 0.004(3)
C1A 0.043(5) 0.027(4) 0.043(6) 0.001(4) -0.013(4) 0.009(4)
C2A 0.058(6) 0.032(5) 0.036(6) 0.000(4) -0.005(5) -0.012(4)
C3A 0.045(5) 0.036(5) 0.035(6) 0.002(4) 0.003(4) 0.000(4)
C4A 0.033(4) 0.023(4) 0.029(5) 0.000(4) -0.001(4) 0.005(3)
C5A 0.036(5) 0.027(4) 0.031(5) -0.002(4) 0.008(4) 0.003(3)
C6A 0.037(5) 0.037(5) 0.036(5) -0.006(4) 0.001(4) 0.009(4)
C7A 0.029(4) 0.031(4) 0.027(5) 0.001(3) -0.001(4) 0.008(3)
C8A 0.041(5) 0.024(4) 0.037(6) 0.006(4) 0.002(4) 0.003(4)
C9A 0.047(5) 0.042(5) 0.025(5) -0.001(4) -0.007(4) 0.005(4)
C10A 0.061(6) 0.035(5) 0.039(6) -0.007(4) -0.024(5) 0.001(4)
C11A 0.132(14) 0.048(7) 0.050(9) -0.016(6) -0.039(9) 0.033(8)
C12A 0.107(12) 0.073(9) 0.041(8) -0.010(7) -0.017(8) 0.027(8)
C13A 0.053(6) 0.028(4) 0.032(5) -0.001(4) -0.018(5) 0.003(4)
C14A 0.054(6) 0.028(4) 0.034(5) -0.006(4) -0.007(5) 0.009(4)
C15A 0.052(6) 0.026(4) 0.039(6) -0.005(4) -0.017(5) 0.003(4)
C16A 0.050(6) 0.036(5) 0.058(8) -0.013(5) -0.013(5) 0.003(4)
C17A 0.060(7) 0.040(6) 0.059(8) 0.003(5) -0.020(6) 0.007(5)
C18A 0.068(7) 0.028(5) 0.065(9) 0.014(5) -0.027(6) -0.005(5)
C19A 0.067(7) 0.028(5) 0.042(6) 0.000(4) -0.014(5) -0.012(4)
C20A 0.048(5) 0.030(4) 0.044(6) 0.003(4) -0.017(5) -0.007(4)
C21A 0.044(5) 0.037(5) 0.043(6) 0.001(4) 0.002(4) -0.007(4)
C22A 0.038(5) 0.027(4) 0.050(6) 0.003(4) -0.010(5) -0.004(3)
Br1B 0.0446(6) 0.0357(5) 0.0527(7) -0.0105(5) -0.0093(5) 0.0090(4)
Br2B 0.0447(5) 0.0384(5) 0.0322(5) -0.0022(4) -0.0033(4) -0.0024(4)
O1B 0.038(3) 0.028(3) 0.032(4) -0.003(3) -0.010(3) 0.004(2)
O2B 0.043(3) 0.028(3) 0.018(3) -0.005(2) -0.004(3) -0.002(2)
N1B 0.030(4) 0.033(4) 0.027(4) 0.002(3) -0.004(3) -0.001(3)
C1B 0.036(4) 0.029(4) 0.027(5) 0.002(4) -0.001(4) 0.000(3)
C2B 0.030(4) 0.040(5) 0.041(6) 0.009(4) -0.003(4) 0.007(4)
C3B 0.031(4) 0.035(4) 0.038(5) 0.002(4) -0.009(4) -0.003(4)
C4B 0.033(4) 0.020(4) 0.030(5) 0.004(3) -0.001(4) 0.001(3)
C5B 0.037(5) 0.033(4) 0.038(6) -0.004(4) -0.015(4) 0.006(4)
C6B 0.042(5) 0.033(5) 0.032(5) -0.008(4) -0.010(4) 0.003(4)
C7B 0.031(4) 0.027(4) 0.022(4) -0.002(3) 0.000(4) 0.000(3)
C8B 0.037(5) 0.027(4) 0.026(5) 0.002(3) -0.003(4) -0.003(3)
C9B 0.042(5) 0.039(5) 0.019(5) 0.001(4) 0.001(4) -0.002(4)
C10B 0.043(5) 0.026(4) 0.032(5) -0.002(4) 0.008(4) -0.002(3)
C11B 0.084(8) 0.030(5) 0.044(7) -0.006(5) 0.014(6) -0.005(5)
C12B 0.075(8) 0.046(6) 0.043(7) 0.003(5) 0.010(6) 0.004(6)
C13B 0.032(4) 0.035(5) 0.032(5) 0.001(4) 0.012(4) 0.012(4)
C14B 0.042(5) 0.038(5) 0.028(5) 0.002(4) 0.007(4) 0.006(4)
C15B 0.035(5) 0.042(5) 0.038(6) 0.002(4) 0.003(4) 0.013(4)
C16B 0.045(6) 0.045(6) 0.055(7) 0.013(5) -0.003(5) 0.008(5)
C17B 0.049(6) 0.055(7) 0.057(8) 0.023(6) 0.007(5) -0.002(5)
C18B 0.038(6) 0.080(9) 0.063(9) 0.040(7) 0.012(5) 0.013(5)
C19B 0.039(5) 0.071(7) 0.035(6) 0.005(5) 0.007(4) 0.020(5)
C20B 0.033(5) 0.039(5) 0.039(6) 0.006(4) 0.009(4) 0.013(4)
C21B 0.039(5) 0.047(6) 0.040(6) -0.004(5) -0.006(4) 0.011(4)
C22B 0.039(5) 0.034(5) 0.049(7) -0.002(4) 0.000(5) 0.000(4)

loop_
_atom_type_symbol
_atom_type_description
_atom_type_scat_dispersion_real
_atom_type_scat_dispersion_imag
_atom_type_scat_source
C C 0.0181 0.0091 'International Tables Vol C Tables 4.2.6.8 and 6.1.1.4'
H H 0.0000 0.0000 'International Tables Vol C Tables 4.2.6.8 and 6.1.1.4'
Br Br -0.6763 1.2805 'International Tables Vol C Tables 4.2.6.8 and 6.1.1.4'
N N 0.0311 0.0180 'International Tables Vol C Tables 4.2.6.8 and 6.1.1.4'
O O 0.0492 0.0322 'International Tables Vol C Tables 4.2.6.8 and 6.1.1.4'

loop_
_exptl_crystal_face_index_h
_exptl_crystal_face_index_k
_exptl_crystal_face_index_l
_exptl_crystal_face_perp_dist
-8 8 0 0.0055
8 -8 0 0.0040
-8 -9 0 0.0063
8 9 0 0.0063
1 -1 -8 0.0936
-1 1 8 0.0621

loop_
_geom_angle_atom_site_label_1
_geom_angle_atom_site_label_2
_geom_angle_atom_site_label_3
_geom_angle
C7A O2A C8A 114.6(7)
C4A N1A H1A 99(7)
C7A N1A H1A 134(7)
C7A N1A C4A 126.4(8)
C2A C1A Br1A 120.9(7)
C2A C1A C6A 120.4(9)
C6A C1A Br1A 118.8(8)
C1A C2A H2A 120.3
C1A C2A C3A 119.5(9)
C3A C2A H2A 120.3
C2A C3A H3A 119.4
C4A C3A C2A 121.2(10)
C4A C3A H3A 119.4
C3A C4A N1A 117.3(8)
C3A C4A C5A 118.9(8)
C5A C4A N1A 123.8(8)
C4A C5A H5A 119.8
C6A C5A C4A 120.5(9)
C6A C5A H5A 119.8
C1A C6A C5A 119.6(10)
C1A C6A H6A 120.2
C5A C6A H6A 120.2
O1A C7A O2A 123.4(8)
O1A C7A N1A 128.1(9)
N1A C7A O2A 108.5(8)
O2A C8A H8AA 109.8
O2A C8A H8AB 109.8
O2A C8A C9A 109.2(8)
H8AA C8A H8AB 108.3
C9A C8A H8AA 109.8
C9A C8A H8AB 109.8
Br2A C9A H9A 108.3
C8A C9A Br2A 108.1(7)
C8A C9A H9A 108.3
C8A C9A C10A 111.2(9)
C10A C9A Br2A 112.7(7)
C10A C9A H9A 108.3
C9A C10A H10A 105.3
C11A C10A C9A 117.3(12)
C11A C10A H10A 105.3
C11A C10A C13A 110.3(9)
C13A C10A C9A 112.3(8)
C13A C10A H10A 105.3
C10A C11A H11A 114.1
C12A C11A C10A 131.8(15)
C12A C11A H11A 114.1
C11A C12A H12A 120.0
C11A C12A H12B 120.0
H12A C12A H12B 120.0
C14A C13A C10A 123.1(11)
C14A C13A C22A 118.4(9)
C22A C13A C10A 118.4(9)
C13A C14A H14A 119.5
C13A C14A C15A 121.0(10)
C15A C14A H14A 119.5
C16A C15A C14A 120.5(11)
C20A C15A C14A 118.5(9)
C20A C15A C16A 120.9(10)
C15A C16A H16A 119.9
C17A C16A C15A 120.2(13)
C17A C16A H16A 119.9
C16A C17A H17A 119.7
C16A C17A C18A 120.6(11)
C18A C17A H17A 119.7
C17A C18A H18A 120.0
C19A C18A C17A 120.0(11)
C19A C18A H18A 120.0
C18A C19A H19A 120.1
C18A C19A C20A 119.7(12)
C20A C19A H19A 120.1
C15A C20A C19A 118.4(10)
C15A C20A C21A 120.6(10)
C21A C20A C19A 121.0(11)
C20A C21A H21A 120.2
C22A C21A C20A 119.6(11)
C22A C21A H21A 120.2
C13A C22A H22A 119.1
C21A C22A C13A 121.8(10)
C21A C22A H22A 119.1
C7B O2B C8B 113.1(7)
C4B N1B H1B 115(7)
C7B N1B H1B 117(7)
C7B N1B C4B 126.7(8)
C2B C1B Br1B 118.8(7)
C6B C1B Br1B 119.7(7)
C6B C1B C2B 121.5(9)
C1B C2B H2B 120.4
C3B C2B C1B 119.2(8)
C3B C2B H2B 120.4
C2B C3B H3B 120.1
C2B C3B C4B 119.8(9)
C4B C3B H3B 120.1
C3B C4B N1B 116.9(8)
C5B C4B N1B 122.9(8)
C5B C4B C3B 120.2(8)
C4B C5B H5B 120.1
C4B C5B C6B 119.8(9)
C6B C5B H5B 120.1
C1B C6B C5B 119.4(9)
C1B C6B H6B 120.3
C5B C6B H6B 120.3
O1B C7B O2B 125.0(8)
O1B C7B N1B 126.7(8)
O2B C7B N1B 108.3(8)
O2B C8B H8BA 110.0
O2B C8B H8BB 110.0
O2B C8B C9B 108.3(7)
H8BA C8B H8BB 108.4
C9B C8B H8BA 110.0
C9B C8B H8BB 110.0
Br2B C9B H9B 108.1
C8B C9B Br2B 108.9(6)
C8B C9B H9B 108.1
C8B C9B C10B 112.3(8)
C10B C9B Br2B 111.1(6)
C10B C9B H9B 108.1
C9B C10B H10B 105.5
C11B C10B C9B 112.4(9)
C11B C10B H10B 105.5
C11B C10B C13B 115.5(8)
C13B C10B C9B 111.5(8)
C13B C10B H10B 105.5
C10B C11B H11B 115.6
C12B C11B C10B 128.8(11)
C12B C11B H11B 115.6
C11B C12B H12C 120.0
C11B C12B H12D 120.0
H12C C12B H12D 120.0
C14B C13B C10B 122.4(9)
C14B C13B C22B 118.0(9)
C22B C13B C10B 119.6(9)
C13B C14B H14B 119.1
C13B C14B C15B 121.8(10)
C15B C14B H14B 119.1
C16B C15B C14B 122.3(11)
C20B C15B C14B 119.1(10)
C20B C15B C16B 118.6(10)
C15B C16B H16B 119.8
C17B C16B C15B 120.5(12)
C17B C16B H16B 119.8
C16B C17B H17B 119.1
C16B C17B C18B 121.7(12)
C18B C17B H17B 119.1
C17B C18B H18B 120.3
C19B C18B C17B 119.4(11)
C19B C18B H18B 120.3
C18B C19B H19B 119.4
C18B C19B C20B 121.3(12)
C20B C19B H19B 119.4
C15B C20B C19B 118.4(10)
C21B C20B C15B 119.2(10)
C21B C20B C19B 122.4(11)
C20B C21B H21B 120.0
C22B C21B C20B 120.1(10)
C22B C21B H21B 120.0
C13B C22B H22B 119.1
C21B C22B C13B 121.8(9)
C21B C22B H22B 119.1

loop_
_geom_bond_atom_site_label_1
_geom_bond_atom_site_label_2
_geom_bond_distance
Br1A C1A 1.899(10)
Br2A C9A 1.969(11)
O1A C7A 1.215(11)
O2A C7A 1.358(11)
O2A C8A 1.428(11)
N1A H1A 0.92(3)
N1A C4A 1.418(11)
N1A C7A 1.348(12)
C1A C2A 1.368(16)
C1A C6A 1.385(15)
C2A H2A 0.9300
C2A C3A 1.390(15)
C3A H3A 0.9300
C3A C4A 1.369(13)
C4A C5A 1.388(13)
C5A H5A 0.9300
C5A C6A 1.385(13)
C6A H6A 0.9300
C8A H8AA 0.9700
C8A H8AB 0.9700
C8A C9A 1.499(14)
C9A H9A 0.9800
C9A C10A 1.546(14)
C10A H10A 0.9800
C10A C11A 1.490(17)
C10A C13A 1.524(14)
C11A H11A 0.9300
C11A C12A 1.24(2)
C12A H12A 0.9300
C12A H12B 0.9300
C13A C14A 1.361(14)
C13A C22A 1.430(16)
C14A H14A 0.9300
C14A C15A 1.449(14)
C15A C16A 1.412(16)
C15A C20A 1.375(16)
C16A H16A 0.9300
C16A C17A 1.346(17)
C17A H17A 0.9300
C17A C18A 1.41(2)
C18A H18A 0.9300
C18A C19A 1.379(18)
C19A H19A 0.9300
C19A C20A 1.436(15)
C20A C21A 1.419(15)
C21A H21A 0.9300
C21A C22A 1.353(16)
C22A H22A 0.9300
Br1B C1B 1.916(9)
Br2B C9B 1.977(10)
O1B C7B 1.210(11)
O2B C7B 1.356(11)
O2B C8B 1.432(11)
N1B H1B 0.94(3)
N1B C4B 1.408(12)
N1B C7B 1.363(11)
C1B C2B 1.387(14)
C1B C6B 1.358(13)
C2B H2B 0.9300
C2B C3B 1.383(14)
C3B H3B 0.9300
C3B C4B 1.390(13)
C4B C5B 1.377(13)
C5B H5B 0.9300
C5B C6B 1.398(13)
C6B H6B 0.9300
C8B H8BA 0.9700
C8B H8BB 0.9700
C8B C9B 1.527(13)
C9B H9B 0.9800
C9B C10B 1.550(13)
C10B H10B 0.9800
C10B C11B 1.483(15)
C10B C13B 1.518(14)
C11B H11B 0.9300
C11B C12B 1.242(18)
C12B H12C 0.9300
C12B H12D 0.9300
C13B C14B 1.361(15)
C13B C22B 1.431(16)
C14B H14B 0.9300
C14B C15B 1.430(14)
C15B C16B 1.423(16)
C15B C20B 1.411(15)
C16B H16B 0.9300
C16B C17B 1.350(17)
C17B H17B 0.9300
C17B C18B 1.41(2)
C18B H18B 0.9300
C18B C19B 1.341(19)
C19B H19B 0.9300
C19B C20B 1.444(15)
C20B C21B 1.410(15)
C21B H21B 0.9300
C21B C22B 1.373(16)
C22B H22B 0.9300

loop_
_exptl_oxdiff_crystal_face_indexfrac_h
_exptl_oxdiff_crystal_face_indexfrac_k
_exptl_oxdiff_crystal_face_indexfrac_l
_exptl_oxdiff_crystal_face_x
_exptl_oxdiff_crystal_face_y
_exptl_oxdiff_crystal_face_z
-8.0083 8.0012 0.0030 -0.3847 -0.8822 -0.1331
8.0083 -8.0012 -0.0030 0.3847 0.8822 0.1331
-8.0069 -8.9951 -0.0029 -0.9216 0.4673 0.0023
8.0069 8.9951 0.0029 0.9216 -0.4673 -0.0023
1.0165 -0.9817 -8.0031 -0.0094 -0.0122 1.0019
-1.0165 0.9817 8.0031 0.0094 0.0122 -1.0019
